data_8100883
loop_
_publ_author_name
'Frey, Wolfgang'
'Kantlehner, Willi'
'Ziegler, Georg'
'Scherr, Oliver'

_publ_section_title
;
Crystal structure of tris(diformylamino)methane, C~7~H~7~N~3~O~6~
;
_journal_issue 1
_journal_name_full 'Zeitschrift f\"ur Kristallographie - New Crystal Structures'
_journal_page_first 97
_journal_page_last 98
_journal_volume 216
_journal_year 2001
_chemical_formula_structural 'C7 H7 N3 O6'
_chemical_formula_sum 'C7 H7 N3 O6'
_chemical_formula_weight 229.16
_space_group_IT_number 61
_symmetry_cell_setting orthorhombic
_symmetry_space_group_name_Hall '-P 2ac 2ab'
_symmetry_space_group_name_H-M 'P b c a'
_cell_angle_alpha 90.00
_cell_angle_beta 90.00
_cell_angle_gamma 90.00
_cell_formula_units_Z 8
_cell_length_a 12.159(2)
_cell_length_b 10.661(2)
_cell_length_c 14.813(2)
_cell_measurement_temperature 293(2)
_cell_volume 1920.1(6)
_diffrn_ambient_temperature 293(2)
_exptl_crystal_density_diffrn 1.585
_refine_ls_R_factor_obs 0.0427
_refine_ls_wR_factor_obs 0.1068
_cod_database_code 8100883

loop_
_symmetry_equiv_pos_as_xyz
'x, y, z'
'-x+1/2, -y, z+1/2'
'-x, y+1/2, -z+1/2'
'x+1/2, -y+1/2, -z'
'-x, -y, -z'
'x-1/2, y, -z-1/2'
'x, -y-1/2, z-1/2'
'-x-1/2, y-1/2, z'

loop_
_atom_site_aniso_label
_atom_site_aniso_U_11
_atom_site_aniso_U_22
_atom_site_aniso_U_33
_atom_site_aniso_U_23
_atom_site_aniso_U_13
_atom_site_aniso_U_12
N1 0.0353(7) 0.0278(6) 0.0274(6) 0.0018(5) 0.0045(5) -0.0029(5)
O1 0.0524(8) 0.0382(7) 0.0508(7) 0.0083(5) -0.0026(6) 0.0092(6)
C1 0.0305(7) 0.0261(7) 0.0233(6) 0.0012(5) 0.0029(5) -0.0002(5)
N2 0.0344(6) 0.0350(7) 0.0227(6) 0.0032(5) 0.0001(5) -0.0017(5)
O2 0.0356(7) 0.0463(8) 0.0820(10) -0.0036(7) 0.0070(6) 0.0023(6)
C2 0.0529(10) 0.0290(8) 0.0348(8) 0.0053(6) 0.0015(7) -0.0021(7)
N3 0.0326(6) 0.0290(6) 0.0249(6) -0.0004(5) -0.0004(5) -0.0012(5)
O3 0.0610(8) 0.0348(6) 0.0513(7) 0.0099(6) 0.0001(6) 0.0012(6)
C3 0.0370(8) 0.0382(9) 0.0463(9) -0.0032(7) 0.0113(7) -0.0073(7)
O4 0.0650(8) 0.0455(7) 0.0388(6) -0.0078(6) -0.0001(6) 0.0118(6)
C4 0.0405(8) 0.0393(9) 0.0340(8) 0.0114(7) -0.0027(7) -0.0064(7)
O5 0.0317(6) 0.0792(10) 0.0555(8) -0.0064(7) -0.0037(6) -0.0009(6)
C5 0.0412(9) 0.0472(9) 0.0265(7) -0.0038(7) 0.0013(6) -0.0005(7)
O6 0.0731(9) 0.0511(7) 0.0323(6) -0.0111(5) -0.0090(6) 0.0253(7)
C6 0.0325(8) 0.0473(9) 0.0346(8) -0.0008(7) 0.0040(6) -0.0002(7)
C7 0.0522(9) 0.0317(8) 0.0294(7) -0.0014(6) -0.0098(7) 0.0036(7)

loop_
_atom_site_label
_atom_site_type_symbol
_atom_site_fract_x
_atom_site_fract_y
_atom_site_fract_z
_atom_site_U_iso_or_equiv
_atom_site_thermal_displace_type
_atom_site_occupancy
_atom_site_calc_flag
_atom_site_refinement_flags
_atom_site_disorder_group
N1 N 0.32911(10) 0.04770(12) 0.37466(8) 0.0302(3) Uani 1 d . .
O1 O 0.47678(11) -0.07865(12) 0.40831(9) 0.0471(3) Uani 1 d . .
C1 C 0.38478(12) 0.15885(13) 0.33969(9) 0.0267(3) Uani 1 d . .
H1 H 0.33832(12) 0.22967(13) 0.35770(9) 0.032 Uiso 1 calc R .
N2 N 0.38728(11) 0.16288(12) 0.24130(8) 0.0307(3) Uani 1 d . .
O2 O 0.16382(10) 0.14852(13) 0.36330(11) 0.0546(4) Uani 1 d . .
C2 C 0.3800(2) -0.0614(2) 0.40508(11) 0.0389(4) Uani 1 d . .
H2 H 0.3347(2) -0.1262(2) 0.42454(11) 0.047 Uiso 1 calc R .
N3 N 0.49058(10) 0.18291(12) 0.38082(8) 0.0288(3) Uani 1 d . .
O3 O 0.32639(12) 0.36534(11) 0.24492(9) 0.0491(3) Uani 1 d . .
C3 C 0.21594(14) 0.0571(2) 0.38414(12) 0.0405(4) Uani 1 d . .
H3 H 0.17821(14) -0.0112(2) 0.40797(12) 0.049 Uiso 1 calc R .
O4 O 0.43551(12) -0.04056(12) 0.21145(9) 0.0498(4) Uani 1 d . .
C4 C 0.35426(14) 0.2762(2) 0.20204(11) 0.0379(4) Uani 1 d . .
H4 H 0.35404(14) 0.2823(2) 0.13940(11) 0.045 Uiso 1 calc R .
O5 O 0.67379(10) 0.1414(2) 0.39123(10) 0.0555(4) Uani 1 d . .
C5 C 0.40824(14) 0.0606(2) 0.18543(11) 0.0383(4) Uani 1 d . .
H5 H 0.40044(14) 0.0720(2) 0.12351(11) 0.046 Uiso 1 calc R .
O6 O 0.41192(12) 0.32183(13) 0.47740(8) 0.0522(4) Uani 1 d . .
C6 C 0.58804(13) 0.1250(2) 0.35320(11) 0.0381(4) Uani 1 d . .
H6 H 0.58626(13) 0.0718(2) 0.30348(11) 0.046 Uiso 1 calc R .
C7 C 0.4929(2) 0.2714(2) 0.44890(10) 0.0378(4) Uani 1 d . .
H7 H 0.5606(2) 0.2929(2) 0.47382(10) 0.045 Uiso 1 calc R .

loop_
_geom_bond_atom_site_label_1
_geom_bond_atom_site_label_2
_geom_bond_distance
_geom_bond_site_symmetry_2
_geom_bond_publ_flag
N1 C3 1.387(2) . ?
N1 C2 1.392(2) . ?
N1 C1 1.460(2) . ?
O1 C2 1.192(2) . ?
C1 N3 1.446(2) . ?
C1 N2 1.458(2) . ?
C1 H1 0.98 . ?
N2 C5 1.392(2) . ?
N2 C4 1.400(2) . ?
O2 C3 1.203(2) . ?
C2 H2 0.93 . ?
N3 C7 1.381(2) . ?
N3 C6 1.397(2) . ?
O3 C4 1.192(2) . ?
C3 H3 0.93 . ?
O4 C5 1.193(2) . ?
C4 H4 0.93 . ?
O5 C6 1.198(2) . ?
C5 H5 0.93 . ?
O6 C7 1.199(2) . ?
C6 H6 0.93 . ?
C7 H7 0.93 . ?

loop_
_cod_related_entry_id
_cod_related_entry_database
_cod_related_entry_code
1 ChemSpider 6366730
